data_7039087
loop_
_publ_author_name
'Peulecke, N.'
'M\"uller, B H'
'Spannenberg, A.'
'H\"ohne, M'
'Rosenthal, U.'
'W\"ohl, A'
'M\"uller, W'
'Alqahtani, A.'
'Al Hazmi, M.'

_publ_section_title
;
 Ligands with an NPNPN-framework and their application in chromium
 catalysed ethene tri-/tetramerization.
;
_journal_issue 21
_journal_name_full 'Dalton transactions (Cambridge, England : 2003)'
_journal_page_first 8869
_journal_page_last 8874
_journal_paper_doi 10.1039/c6dt01109h
_journal_volume 45
_journal_year 2016
_chemical_formula_sum 'C21 H33 N3 P2'
_chemical_formula_weight 389.44
_chemical_name_systematic
; 
 ? 
;
_chemical_properties_physical 'Air-sensitive, Moisture-sensitive'
_space_group_IT_number 60
_symmetry_cell_setting orthorhombic
_symmetry_space_group_name_Hall '-P 2n 2ab'
_symmetry_space_group_name_H-M 'P b c n'
_atom_sites_solution_hydrogens geom
_atom_sites_solution_primary direct
_atom_sites_solution_secondary difmap
_audit_creation_method SHELXL-97
_audit_update_record
;
2015-06-09 deposited with the CCDC.
2016-04-22 downloaded from the CCDC.
;
_cell_angle_alpha 90.00
_cell_angle_beta 90.00
_cell_angle_gamma 90.00
_cell_formula_units_Z 8
_cell_length_a 19.6420(4)
_cell_length_b 12.6315(2)
_cell_length_c 18.2652(3)
_cell_measurement_reflns_used 9820
_cell_measurement_temperature 150(2)
_cell_measurement_theta_max 28.40
_cell_measurement_theta_min 2.22
_cell_volume 4531.74(14)
_computing_cell_refinement 'SAINT (Bruker, 2009)'
_computing_data_collection 'APEX2 (Bruker, 2011)'
_computing_data_reduction SAINT
_computing_structure_refinement 'SHELXL-97 (Sheldrick, 2008)'
_computing_structure_solution 'SHELXS-97 (Sheldrick, 2008)'
_diffrn_ambient_temperature 150(2)
_diffrn_measured_fraction_theta_full 0.999
_diffrn_measured_fraction_theta_max 0.999
_diffrn_measurement_device_type 'Bruker Kappa APEX II Duo'
_diffrn_measurement_method '\f and \w scans'
_diffrn_radiation_monochromator 'curved graphite'
_diffrn_radiation_source 'fine-focus sealed tube'
_diffrn_radiation_type MoK\a
_diffrn_radiation_wavelength 0.71073
_diffrn_reflns_av_R_equivalents 0.0369
_diffrn_reflns_av_sigmaI/netI 0.0165
_diffrn_reflns_limit_h_max 25
_diffrn_reflns_limit_h_min -25
_diffrn_reflns_limit_k_max 16
_diffrn_reflns_limit_k_min -16
_diffrn_reflns_limit_l_max 23
_diffrn_reflns_limit_l_min -23
_diffrn_reflns_number 65452
_diffrn_reflns_theta_full 27.50
_diffrn_reflns_theta_max 27.50
_diffrn_reflns_theta_min 1.92
_exptl_absorpt_coefficient_mu 0.201
_exptl_absorpt_correction_T_max 1.000
_exptl_absorpt_correction_T_min 0.946
_exptl_absorpt_correction_type multi-scan
_exptl_absorpt_process_details 'SADABS (Bruker, 2008)'
_exptl_crystal_colour colourless
_exptl_crystal_density_diffrn 1.142
_exptl_crystal_density_method 'not measured'
_exptl_crystal_description prism
_exptl_crystal_F_000 1680
_exptl_crystal_size_max 0.43
_exptl_crystal_size_mid 0.28
_exptl_crystal_size_min 0.24
_refine_diff_density_max 0.340
_refine_diff_density_min -0.231
_refine_diff_density_rms 0.047
_refine_ls_extinction_method none
_refine_ls_goodness_of_fit_ref 1.152
_refine_ls_hydrogen_treatment mixed
_refine_ls_matrix_type full
_refine_ls_number_parameters 250
_refine_ls_number_reflns 5207
_refine_ls_number_restraints 1
_refine_ls_restrained_S_all 1.152
_refine_ls_R_factor_all 0.0492
_refine_ls_R_factor_gt 0.0394
_refine_ls_shift/su_max 0.001
_refine_ls_shift/su_mean 0.000
_refine_ls_structure_factor_coef Fsqd
_refine_ls_weighting_details 'calc w=1/[\s^2^(Fo^2^)+(0.0343P)^2^+3.2802P] where P=(Fo^2^+2Fc^2^)/3'
_refine_ls_weighting_scheme calc
_refine_ls_wR_factor_gt 0.0976
_refine_ls_wR_factor_ref 0.1032
_reflns_number_gt 4462
_reflns_number_total 5207
_reflns_threshold_expression >2sigma(I)
_cod_data_source_file c6dt01109h2.cif
_cod_data_source_block ax0433
_cod_depositor_comments 'Adding full bibliography for 7039084--7039090.cif.'
_cod_original_sg_symbol_H-M Pbcn
_cod_database_code 7039087

loop_
_symmetry_equiv_pos_as_xyz
'x, y, z'
'x+1/2, -y+1/2, -z'
'-x, y, -z+1/2'
'-x+1/2, -y+1/2, z+1/2'
'-x, -y, -z'
'-x-1/2, y-1/2, z'
'x, -y, z-1/2'
'x-1/2, y-1/2, -z-1/2'

loop_
_atom_site_label
_atom_site_type_symbol
_atom_site_fract_x
_atom_site_fract_y
_atom_site_fract_z
_atom_site_U_iso_or_equiv
_atom_site_adp_type
_atom_site_occupancy
_atom_site_symmetry_multiplicity
_atom_site_calc_flag
_atom_site_refinement_flags
C1 C 0.82109(10) 0.71687(15) 0.42381(10) 0.0312(4) Uani 1 1 d .
C2 C 0.86060(13) 0.8194(2) 0.43160(14) 0.0554(6) Uani 1 1 d .
H2A H 0.8819 0.8373 0.3847 0.083 Uiso 1 1 calc R
H2B H 0.8959 0.8108 0.4690 0.083 Uiso 1 1 calc R
H2C H 0.8295 0.8763 0.4461 0.083 Uiso 1 1 calc R
C3 C 0.86876(11) 0.62742(19) 0.40185(13) 0.0474(5) Uani 1 1 d .
H3A H 0.8424 0.5624 0.3946 0.071 Uiso 1 1 calc R
H3B H 0.9025 0.6162 0.4406 0.071 Uiso 1 1 calc R
H3C H 0.8921 0.6461 0.3562 0.071 Uiso 1 1 calc R
C4 C 0.78721(13) 0.6892(2) 0.49670(11) 0.0532(6) Uani 1 1 d .
H4A H 0.7552 0.7454 0.5103 0.080 Uiso 1 1 calc R
H4B H 0.8221 0.6823 0.5348 0.080 Uiso 1 1 calc R
H4C H 0.7626 0.6220 0.4918 0.080 Uiso 1 1 calc R
C5 C 0.63140(9) 0.76106(14) 0.37735(9) 0.0246(3) Uani 1 1 d .
C6 C 0.62400(10) 0.65449(15) 0.39503(10) 0.0318(4) Uani 1 1 d .
H6 H 0.6631 0.6103 0.3969 0.038 Uiso 1 1 calc R
C7 C 0.56040(10) 0.61199(15) 0.40988(11) 0.0398(5) Uani 1 1 d D
H7 H 0.5561 0.5389 0.4213 0.048 Uiso 1 1 calc R
C8 C 0.50340(10) 0.67540(16) 0.40809(12) 0.0426(5) Uani 1 1 d D
H8 H 0.4598 0.6459 0.4177 0.051 Uiso 1 1 calc R
C9 C 0.50965(11) 0.78148(18) 0.39233(13) 0.0432(5) Uani 1 1 d .
H9 H 0.4705 0.8256 0.3918 0.052 Uiso 1 1 calc R
C10 C 0.57333(10) 0.82391(16) 0.37719(11) 0.0343(4) Uani 1 1 d .
H10 H 0.5773 0.8973 0.3665 0.041 Uiso 1 1 calc R
C11 C 0.68235(10) 0.76550(13) 0.21902(9) 0.0294(4) Uani 1 1 d .
H11A H 0.7196 0.7145 0.2135 0.044 Uiso 1 1 calc R
H11B H 0.6708 0.7953 0.1711 0.044 Uiso 1 1 calc R
H11C H 0.6424 0.7297 0.2395 0.044 Uiso 1 1 calc R
C12 C 0.67316(9) 1.00787(13) 0.17236(9) 0.0238(3) Uani 1 1 d .
C13 C 0.60547(9) 1.00406(15) 0.19532(11) 0.0316(4) Uani 1 1 d .
H13 H 0.5947 0.9738 0.2415 0.038 Uiso 1 1 calc R
C14 C 0.55364(10) 1.04400(16) 0.15146(13) 0.0405(5) Uani 1 1 d .
H14 H 0.5078 1.0411 0.1679 0.049 Uiso 1 1 calc R
C15 C 0.56834(11) 1.08764(16) 0.08441(12) 0.0412(5) Uani 1 1 d .
H15 H 0.5327 1.1140 0.0543 0.049 Uiso 1 1 calc R
C16 C 0.63498(11) 1.09311(16) 0.06095(11) 0.0389(5) Uani 1 1 d .
H16 H 0.6452 1.1234 0.0146 0.047 Uiso 1 1 calc R
C17 C 0.68714(10) 1.05449(14) 0.10479(10) 0.0304(4) Uani 1 1 d .
H17 H 0.7330 1.0599 0.0885 0.036 Uiso 1 1 calc R
C18 C 0.86944(9) 0.90563(15) 0.17768(10) 0.0310(4) Uani 1 1 d .
C19 C 0.90105(11) 0.90385(18) 0.10106(12) 0.0442(5) Uani 1 1 d .
H19A H 0.8794 0.8482 0.0718 0.066 Uiso 1 1 calc R
H19B H 0.9500 0.8896 0.1050 0.066 Uiso 1 1 calc R
H19C H 0.8940 0.9726 0.0774 0.066 Uiso 1 1 calc R
C20 C 0.90019(11) 0.9941(2) 0.22252(16) 0.0577(7) Uani 1 1 d .
H20A H 0.8892 1.0624 0.1998 0.086 Uiso 1 1 calc R
H20B H 0.9497 0.9854 0.2245 0.086 Uiso 1 1 calc R
H20C H 0.8816 0.9921 0.2723 0.086 Uiso 1 1 calc R
C21 C 0.88052(11) 0.79875(18) 0.21422(13) 0.0448(5) Uani 1 1 d .
H21A H 0.8585 0.7985 0.2623 0.067 Uiso 1 1 calc R
H21B H 0.9294 0.7861 0.2202 0.067 Uiso 1 1 calc R
H21C H 0.8608 0.7428 0.1837 0.067 Uiso 1 1 calc R
N1 N 0.77002(8) 0.72649(12) 0.36491(8) 0.0252(3) Uani 1 1 d .
N2 N 0.70366(7) 0.85093(10) 0.26849(7) 0.0220(3) Uani 1 1 d .
N3 N 0.79629(8) 0.92761(12) 0.16760(8) 0.0268(3) Uani 1 1 d .
P1 P 0.71359(2) 0.82658(3) 0.35999(2) 0.02099(11) Uani 1 1 d .
P2 P 0.74116(2) 0.96285(3) 0.23389(2) 0.02086(11) Uani 1 1 d .
H1 H 0.7580(12) 0.6696(19) 0.3480(12) 0.039(6) Uiso 1 1 d .
H3 H 0.7813(11) 0.8908(18) 0.1327(13) 0.040(6) Uiso 1 1 d .

loop_
_atom_site_aniso_label
_atom_site_aniso_U_11
_atom_site_aniso_U_22
_atom_site_aniso_U_33
_atom_site_aniso_U_23
_atom_site_aniso_U_13
_atom_site_aniso_U_12
C1 0.0318(10) 0.0363(10) 0.0255(8) 0.0043(7) -0.0068(7) 0.0057(8)
C2 0.0577(15) 0.0520(14) 0.0565(14) 0.0002(12) -0.0325(12) -0.0075(11)
C3 0.0376(12) 0.0563(14) 0.0484(12) -0.0002(11) -0.0086(10) 0.0188(10)
C4 0.0566(14) 0.0765(17) 0.0265(10) 0.0138(11) -0.0015(10) 0.0186(13)
C5 0.0282(9) 0.0265(8) 0.0191(7) -0.0018(6) 0.0017(6) -0.0033(7)
C6 0.0367(10) 0.0281(9) 0.0306(9) 0.0012(7) 0.0033(8) -0.0022(8)
C7 0.0497(13) 0.0325(10) 0.0372(10) 0.0004(8) 0.0081(9) -0.0143(9)
C8 0.0363(11) 0.0487(12) 0.0427(11) -0.0092(10) 0.0104(9) -0.0160(9)
C9 0.0293(10) 0.0472(12) 0.0532(13) -0.0045(10) 0.0049(9) -0.0020(9)
C10 0.0305(10) 0.0325(9) 0.0398(10) 0.0004(8) 0.0014(8) -0.0018(8)
C11 0.0421(10) 0.0225(8) 0.0237(8) -0.0014(7) -0.0046(7) -0.0071(7)
C12 0.0284(9) 0.0189(7) 0.0242(8) 0.0012(6) -0.0037(7) -0.0007(6)
C13 0.0281(9) 0.0315(9) 0.0350(9) 0.0108(8) -0.0043(8) -0.0031(7)
C14 0.0273(10) 0.0393(11) 0.0551(13) 0.0101(10) -0.0096(9) -0.0048(8)
C15 0.0417(12) 0.0366(10) 0.0453(11) 0.0086(9) -0.0208(9) -0.0008(9)
C16 0.0532(13) 0.0352(10) 0.0282(9) 0.0092(8) -0.0086(9) 0.0018(9)
C17 0.0367(10) 0.0283(9) 0.0261(9) 0.0034(7) -0.0002(7) 0.0010(7)
C18 0.0243(9) 0.0315(9) 0.0372(10) -0.0062(8) 0.0032(7) 0.0002(7)
C19 0.0400(12) 0.0439(12) 0.0488(12) 0.0014(10) 0.0177(10) -0.0016(9)
C20 0.0273(10) 0.0621(15) 0.0835(18) -0.0358(14) -0.0013(11) -0.0040(10)
C21 0.0394(11) 0.0501(13) 0.0449(12) 0.0067(10) 0.0056(9) 0.0161(10)
N1 0.0292(8) 0.0224(7) 0.0240(7) -0.0005(6) -0.0048(6) 0.0023(6)
N2 0.0283(7) 0.0181(6) 0.0197(6) 0.0008(5) -0.0024(6) -0.0026(5)
N3 0.0258(7) 0.0311(8) 0.0235(7) -0.0021(6) 0.0003(6) -0.0006(6)
P1 0.0247(2) 0.01949(19) 0.01878(19) -0.00027(15) -0.00082(16) 0.00014(16)
P2 0.0225(2) 0.01884(19) 0.0212(2) 0.00082(15) -0.00097(16) -0.00110(15)

loop_
_atom_type_symbol
_atom_type_description
_atom_type_scat_dispersion_real
_atom_type_scat_dispersion_imag
_atom_type_scat_source
C C 0.0033 0.0016 'International Tables Vol C Tables 4.2.6.8 and 6.1.1.4'
H H 0.0000 0.0000 'International Tables Vol C Tables 4.2.6.8 and 6.1.1.4'
N N 0.0061 0.0033 'International Tables Vol C Tables 4.2.6.8 and 6.1.1.4'
P P 0.1023 0.0942 'International Tables Vol C Tables 4.2.6.8 and 6.1.1.4'

loop_
_geom_angle_atom_site_label_1
_geom_angle_atom_site_label_2
_geom_angle_atom_site_label_3
_geom_angle
N1 C1 C2 110.24(15)
N1 C1 C3 106.70(16)
C2 C1 C3 110.12(19)
N1 C1 C4 110.96(16)
C2 C1 C4 109.66(19)
C3 C1 C4 109.11(17)
C1 C2 H2A 109.5
C1 C2 H2B 109.5
H2A C2 H2B 109.5
C1 C2 H2C 109.5
H2A C2 H2C 109.5
H2B C2 H2C 109.5
C1 C3 H3A 109.5
C1 C3 H3B 109.5
H3A C3 H3B 109.5
C1 C3 H3C 109.5
H3A C3 H3C 109.5
H3B C3 H3C 109.5
C1 C4 H4A 109.5
C1 C4 H4B 109.5
H4A C4 H4B 109.5
C1 C4 H4C 109.5
H4A C4 H4C 109.5
H4B C4 H4C 109.5
C10 C5 C6 117.86(17)
C10 C5 P1 117.55(13)
C6 C5 P1 124.47(14)
C7 C6 C5 120.93(18)
C7 C6 H6 119.5
C5 C6 H6 119.5
C8 C7 C6 120.18(18)
C8 C7 H7 119.9
C6 C7 H7 119.9
C9 C8 C7 119.93(19)
C9 C8 H8 120.0
C7 C8 H8 120.0
C8 C9 C10 119.9(2)
C8 C9 H9 120.1
C10 C9 H9 120.1
C9 C10 C5 121.23(19)
C9 C10 H10 119.4
C5 C10 H10 119.4
N2 C11 H11A 109.5
N2 C11 H11B 109.5
H11A C11 H11B 109.5
N2 C11 H11C 109.5
H11A C11 H11C 109.5
H11B C11 H11C 109.5
C17 C12 C13 117.92(16)
C17 C12 P2 121.95(14)
C13 C12 P2 119.91(13)
C14 C13 C12 120.80(18)
C14 C13 H13 119.6
C12 C13 H13 119.6
C15 C14 C13 120.4(2)
C15 C14 H14 119.8
C13 C14 H14 119.8
C14 C15 C16 119.78(18)
C14 C15 H15 120.1
C16 C15 H15 120.1
C15 C16 C17 120.23(18)
C15 C16 H16 119.9
C17 C16 H16 119.9
C16 C17 C12 120.88(18)
C16 C17 H17 119.6
C12 C17 H17 119.6
N3 C18 C20 108.52(16)
N3 C18 C21 111.17(16)
C20 C18 C21 111.18(19)
N3 C18 C19 106.49(16)
C20 C18 C19 110.12(18)
C21 C18 C19 109.26(16)
C18 C19 H19A 109.5
C18 C19 H19B 109.5
H19A C19 H19B 109.5
C18 C19 H19C 109.5
H19A C19 H19C 109.5
H19B C19 H19C 109.5
C18 C20 H20A 109.5
C18 C20 H20B 109.5
H20A C20 H20B 109.5
C18 C20 H20C 109.5
H20A C20 H20C 109.5
H20B C20 H20C 109.5
C18 C21 H21A 109.5
C18 C21 H21B 109.5
H21A C21 H21B 109.5
C18 C21 H21C 109.5
H21A C21 H21C 109.5
H21B C21 H21C 109.5
C1 N1 P1 123.24(12)
C1 N1 H1 113.6(16)
P1 N1 H1 116.7(17)
C11 N2 P1 120.11(11)
C11 N2 P2 120.10(11)
P1 N2 P2 117.34(8)
C18 N3 P2 125.91(12)
C18 N3 H3 109.4(15)
P2 N3 H3 117.7(15)
N1 P1 N2 105.21(7)
N1 P1 C5 103.32(8)
N2 P1 C5 98.57(7)
N3 P2 N2 108.86(7)
N3 P2 C12 96.29(8)
N2 P2 C12 99.70(7)

loop_
_geom_bond_atom_site_label_1
_geom_bond_atom_site_label_2
_geom_bond_distance
C1 N1 1.476(2)
C1 C2 1.516(3)
C1 C3 1.521(3)
C1 C4 1.529(3)
C2 H2A 0.9800
C2 H2B 0.9800
C2 H2C 0.9800
C3 H3A 0.9800
C3 H3B 0.9800
C3 H3C 0.9800
C4 H4A 0.9800
C4 H4B 0.9800
C4 H4C 0.9800
C5 C10 1.390(3)
C5 C6 1.392(2)
C5 P1 1.8418(17)
C6 C7 1.386(3)
C6 H6 0.9500
C7 C8 1.3769(17)
C7 H7 0.9500
C8 C9 1.376(3)
C8 H8 0.9500
C9 C10 1.389(3)
C9 H9 0.9500
C10 H10 0.9500
C11 N2 1.468(2)
C11 H11A 0.9800
C11 H11B 0.9800
C11 H11C 0.9800
C12 C17 1.395(2)
C12 C13 1.395(2)
C12 P2 1.8358(17)
C13 C14 1.390(3)
C13 H13 0.9500
C14 C15 1.374(3)
C14 H14 0.9500
C15 C16 1.379(3)
C15 H15 0.9500
C16 C17 1.389(3)
C16 H16 0.9500
C17 H17 0.9500
C18 N3 1.475(2)
C18 C20 1.512(3)
C18 C21 1.522(3)
C18 C19 1.531(3)
C19 H19A 0.9800
C19 H19B 0.9800
C19 H19C 0.9800
C20 H20A 0.9800
C20 H20B 0.9800
C20 H20C 0.9800
C21 H21A 0.9800
C21 H21B 0.9800
C21 H21C 0.9800
N1 P1 1.6838(15)
N1 H1 0.82(2)
N2 P1 1.7105(14)
N2 P2 1.7148(14)
N3 P2 1.6842(15)
N3 H3 0.84(2)

loop_
_geom_torsion_atom_site_label_1
_geom_torsion_atom_site_label_2
_geom_torsion_atom_site_label_3
_geom_torsion_atom_site_label_4
_geom_torsion
C10 C5 C6 C7 1.8(3)
P1 C5 C6 C7 177.66(14)
C5 C6 C7 C8 -0.7(3)
C6 C7 C8 C9 -0.7(3)
C7 C8 C9 C10 1.0(3)
C8 C9 C10 C5 0.2(3)
C6 C5 C10 C9 -1.6(3)
P1 C5 C10 C9 -177.71(16)
C17 C12 C13 C14 1.1(3)
P2 C12 C13 C14 175.86(15)
C12 C13 C14 C15 0.3(3)
C13 C14 C15 C16 -0.9(3)
C14 C15 C16 C17 0.1(3)
C15 C16 C17 C12 1.2(3)
C13 C12 C17 C16 -1.8(3)
P2 C12 C17 C16 -176.48(15)
C2 C1 N1 P1 -51.5(2)
C3 C1 N1 P1 -171.02(14)
C4 C1 N1 P1 70.2(2)
C20 C18 N3 P2 -48.0(2)
C21 C18 N3 P2 74.6(2)
C19 C18 N3 P2 -166.49(14)
C1 N1 P1 N2 144.95(14)
C1 N1 P1 C5 -112.16(15)
C11 N2 P1 N1 56.32(15)
P2 N2 P1 N1 -105.95(9)
C11 N2 P1 C5 -50.09(14)
P2 N2 P1 C5 147.65(9)
C10 C5 P1 N1 179.80(14)
C6 C5 P1 N1 3.96(17)
C10 C5 P1 N2 -72.25(15)
C6 C5 P1 N2 111.92(15)
C18 N3 P2 N2 -92.07(16)
C18 N3 P2 C12 165.41(15)
C11 N2 P2 N3 -41.27(15)
P1 N2 P2 N3 121.00(9)
C11 N2 P2 C12 58.87(14)
P1 N2 P2 C12 -138.86(9)
C17 C12 P2 N3 -32.77(15)
C13 C12 P2 N3 152.64(15)
C17 C12 P2 N2 -143.19(14)
C13 C12 P2 N2 42.22(16)
